data_2221124
loop_
_publ_author_name
'Zheng, Chun-Yang'
'Wang, Dun-Jia'
'Fan, Ling'

_publ_section_title
;
 1-(4-Fluorophenyl)-3-hydroxy-3-phenylprop-2-en-1-one
;
_journal_coeditor_code KJ2112
_journal_issue 3
_journal_name_full 'Acta Crystallographica Section E'
_journal_page_first o519
_journal_paper_doi 10.1107/S1600536809004747
_journal_volume 65
_journal_year 2009
_chemical_formula_iupac 'C15 H11 F O2'
_chemical_formula_moiety 'C15 H11 F O2'
_chemical_formula_sum 'C15 H11 F O2'
_chemical_formula_weight 242.24
_chemical_melting_point 351
_chemical_name_systematic
;
1-(4-Fluorophenyl)-3-hydroxy-3-phenylprop-2-en-1-one
;
_space_group_IT_number 14
_symmetry_cell_setting monoclinic
_symmetry_space_group_name_Hall '-P 2ybc'
_symmetry_space_group_name_H-M 'P 1 21/c 1'
_atom_sites_solution_hydrogens geom
_atom_sites_solution_primary direct
_atom_sites_solution_secondary difmap
_audit_creation_method SHELXL97
_cell_angle_alpha 90.00
_cell_angle_beta 113.4050(10)
_cell_angle_gamma 90.00
_cell_formula_units_Z 4
_cell_length_a 11.8526(5)
_cell_length_b 11.7192(5)
_cell_length_c 9.4164(4)
_cell_measurement_reflns_used 2616
_cell_measurement_temperature 298(2)
_cell_measurement_theta_max 22.73
_cell_measurement_theta_min 2.55
_cell_volume 1200.35(9)
_computing_cell_refinement 'SAINT (Bruker, 1999)'
_computing_data_collection 'SMART (Bruker, 1997)'
_computing_data_reduction 'SAINT (Bruker, 1999)'
_computing_molecular_graphics 'SHELXTL (Sheldrick, 2008)'
_computing_publication_material 'SHELXTL (Sheldrick, 2008)'
_computing_structure_refinement 'SHELXL97 (Sheldrick, 2008)'
_computing_structure_solution 'SHELXS97 (Sheldrick, 2008)'
_diffrn_ambient_temperature 298(2)
_diffrn_measured_fraction_theta_full 1.000
_diffrn_measured_fraction_theta_max 1.000
_diffrn_measurement_device_type 'Bruker SMART CCD area-detector'
_diffrn_measurement_method '\f and \w'
_diffrn_radiation_monochromator graphite
_diffrn_radiation_source 'fine-focus sealed tube'
_diffrn_radiation_type MoK\a
_diffrn_radiation_wavelength 0.71073
_diffrn_reflns_av_R_equivalents 0.1057
_diffrn_reflns_av_sigmaI/netI 0.0555
_diffrn_reflns_limit_h_max 14
_diffrn_reflns_limit_h_min -14
_diffrn_reflns_limit_k_max 13
_diffrn_reflns_limit_k_min -13
_diffrn_reflns_limit_l_max 11
_diffrn_reflns_limit_l_min -11
_diffrn_reflns_number 11206
_diffrn_reflns_theta_full 24.99
_diffrn_reflns_theta_max 24.99
_diffrn_reflns_theta_min 1.87
_exptl_absorpt_coefficient_mu 0.099
_exptl_absorpt_correction_T_max 0.9961
_exptl_absorpt_correction_T_min 0.9910
_exptl_absorpt_correction_type multi-scan
_exptl_absorpt_process_details '(SADABS; Sheldrick, 1996)'
_exptl_crystal_colour colourless
_exptl_crystal_density_diffrn 1.340
_exptl_crystal_density_method 'not measured'
_exptl_crystal_description plate
_exptl_crystal_F_000 504
_exptl_crystal_size_max 0.30
_exptl_crystal_size_mid 0.10
_exptl_crystal_size_min 0.04
_refine_diff_density_max 0.252
_refine_diff_density_min -0.194
_refine_ls_extinction_method none
_refine_ls_goodness_of_fit_ref 0.929
_refine_ls_hydrogen_treatment mixed
_refine_ls_matrix_type full
_refine_ls_number_parameters 166
_refine_ls_number_reflns 2109
_refine_ls_number_restraints 0
_refine_ls_restrained_S_all 0.929
_refine_ls_R_factor_all 0.0787
_refine_ls_R_factor_gt 0.0512
_refine_ls_shift/su_max 0.000
_refine_ls_shift/su_mean 0.000
_refine_ls_structure_factor_coef Fsqd
_refine_ls_weighting_details 'calc w = 1/[\s^2^(Fo^2^)+(0.0849P)^2^] where P=(Fo^2^+2Fc^2^)/3'
_refine_ls_weighting_scheme calc
_refine_ls_wR_factor_gt 0.1280
_refine_ls_wR_factor_ref 0.1396
_reflns_number_gt 1295
_reflns_number_total 2109
_reflns_threshold_expression I>2\s(I)
_cod_data_source_file kj2112.cif
_cod_data_source_block I
_cod_original_sg_symbol_Hall -P2ybc
_cod_original_sg_symbol_H-M 'P 21/c'
_cod_database_code 2221124
_cod_database_fobs_code 2221124

loop_
_symmetry_equiv_pos_as_xyz
'x, y, z'
'-x, y+1/2, -z+1/2'
'-x, -y, -z'
'x, -y-1/2, z-1/2'

loop_
_atom_site_type_symbol
_atom_site_label
_atom_site_fract_x
_atom_site_fract_y
_atom_site_fract_z
_atom_site_U_iso_or_equiv
_atom_site_adp_type
_atom_site_calc_flag
_atom_site_refinement_flags
_atom_site_occupancy
_atom_site_disorder_assembly
_atom_site_disorder_group
C C1 0.27135(19) 0.29172(18) 0.4883(2) 0.0742(6) Uani d . 1 . .
C C2 0.29882(19) 0.17926(17) 0.4841(2) 0.0804(6) Uani d . 1 . .
H H2 0.2565 0.1236 0.5136 0.096 Uiso calc R 1 . .
C C3 0.38951(19) 0.14902(16) 0.4358(2) 0.0753(6) Uani d . 1 . .
H H3 0.4082 0.0722 0.4329 0.090 Uiso calc R 1 . .
C C4 0.45487(16) 0.23125(14) 0.39078(19) 0.0600(5) Uani d . 1 . .
C C5 0.42305(18) 0.34513(15) 0.3965(2) 0.0694(6) Uani d . 1 . .
H H5 0.4645 0.4018 0.3673 0.083 Uiso calc R 1 . .
C C6 0.33131(19) 0.37574(17) 0.4446(2) 0.0781(6) Uani d . 1 . .
H H6 0.3106 0.4520 0.4473 0.094 Uiso calc R 1 . .
C C7 0.55320(17) 0.19568(14) 0.3396(2) 0.0634(5) Uani d . 1 . .
C C8 0.63154(16) 0.27122(14) 0.3102(2) 0.0627(5) Uani d . 1 . .
H H8 0.6220 0.3491 0.3208 0.075 Uiso calc R 1 . .
C C9 0.72513(17) 0.23318(15) 0.2648(2) 0.0664(5) Uani d . 1 . .
C C10 0.81581(16) 0.30949(15) 0.2408(2) 0.0635(5) Uani d . 1 . .
C C11 0.8874(2) 0.26895(18) 0.1647(2) 0.0811(6) Uani d . 1 . .
H H11 0.8778 0.1941 0.1291 0.097 Uiso calc R 1 . .
C C12 0.9732(2) 0.3393(2) 0.1414(3) 0.0959(7) Uani d . 1 . .
H H12 1.0190 0.3116 0.0883 0.115 Uiso calc R 1 . .
C C13 0.99055(19) 0.4487(2) 0.1958(3) 0.0909(7) Uani d . 1 . .
H H13 1.0486 0.4952 0.1811 0.109 Uiso calc R 1 . .
C C14 0.92093(19) 0.48972(18) 0.2731(2) 0.0901(7) Uani d . 1 . .
H H14 0.9329 0.5639 0.3112 0.108 Uiso calc R 1 . .
C C15 0.83398(19) 0.42134(17) 0.2941(2) 0.0781(6) Uani d . 1 . .
H H15 0.7869 0.4505 0.3445 0.094 Uiso calc R 1 . .
F F1 0.18286(12) 0.32154(11) 0.53824(16) 0.1081(5) Uani d . 1 . .
O O1 0.56461(14) 0.08669(11) 0.32400(18) 0.0923(5) Uani d . 1 . .
O O2 0.73642(15) 0.12538(11) 0.24314(19) 0.0931(5) Uani d . 1 . .
H H2A 0.650(2) 0.087(2) 0.270(3) 0.140 Uiso d . 1 . .

loop_
_atom_site_aniso_label
_atom_site_aniso_U_11
_atom_site_aniso_U_22
_atom_site_aniso_U_33
_atom_site_aniso_U_12
_atom_site_aniso_U_13
_atom_site_aniso_U_23
C1 0.0767(13) 0.0819(14) 0.0718(13) -0.0013(11) 0.0378(11) 0.0039(10)
C2 0.0866(15) 0.0725(14) 0.0856(15) -0.0167(11) 0.0379(12) 0.0098(11)
C3 0.0870(14) 0.0523(12) 0.0853(14) -0.0058(10) 0.0329(12) 0.0056(9)
C4 0.0695(11) 0.0483(10) 0.0548(11) -0.0051(8) 0.0170(9) 0.0040(8)
C5 0.0849(14) 0.0483(11) 0.0837(14) -0.0008(9) 0.0428(11) 0.0040(9)
C6 0.0959(15) 0.0591(12) 0.0938(15) 0.0021(10) 0.0530(13) 0.0009(10)
C7 0.0750(12) 0.0442(10) 0.0667(12) 0.0046(9) 0.0235(10) 0.0011(8)
C8 0.0714(12) 0.0430(10) 0.0733(12) 0.0053(8) 0.0284(10) -0.0035(8)
C9 0.0777(13) 0.0523(11) 0.0640(12) 0.0101(9) 0.0227(10) -0.0037(9)
C10 0.0660(12) 0.0605(12) 0.0621(11) 0.0125(9) 0.0236(9) -0.0006(9)
C11 0.0863(14) 0.0781(14) 0.0830(15) 0.0148(12) 0.0380(12) -0.0110(11)
C12 0.0910(16) 0.114(2) 0.0986(18) 0.0141(14) 0.0549(15) -0.0037(14)
C13 0.0850(15) 0.0948(17) 0.0980(17) 0.0036(13) 0.0418(14) 0.0061(13)
C14 0.0968(15) 0.0715(13) 0.1198(19) -0.0030(11) 0.0617(15) -0.0042(12)
C15 0.0875(14) 0.0619(12) 0.1025(16) 0.0039(10) 0.0562(13) -0.0060(11)
F1 0.1104(10) 0.1162(11) 0.1240(11) -0.0001(8) 0.0742(9) 0.0031(8)
O1 0.1175(12) 0.0406(8) 0.1328(13) 0.0027(7) 0.0647(10) -0.0009(7)
O2 0.1094(12) 0.0522(8) 0.1332(13) 0.0088(7) 0.0645(11) -0.0136(8)

loop_
_atom_type_symbol
_atom_type_description
_atom_type_scat_dispersion_real
_atom_type_scat_dispersion_imag
_atom_type_scat_source
C C 0.0033 0.0016 'International Tables Vol C Tables 4.2.6.8 and 6.1.1.4'
H H 0.0000 0.0000 'International Tables Vol C Tables 4.2.6.8 and 6.1.1.4'
O O 0.0106 0.0060 'International Tables Vol C Tables 4.2.6.8 and 6.1.1.4'
F F 0.0171 0.0103 'International Tables Vol C Tables 4.2.6.8 and 6.1.1.4'

loop_
_geom_angle_atom_site_label_1
_geom_angle_atom_site_label_2
_geom_angle_atom_site_label_3
_geom_angle_site_symmetry_1
_geom_angle_site_symmetry_3
_geom_angle
_geom_angle_publ_flag
F1 C1 C2 . . 119.14(18) ?
F1 C1 C6 . . 118.98(18) ?
C2 C1 C6 . . 121.88(18) ?
C1 C2 C3 . . 119.24(18) ?
C1 C2 H2 . . 120.4 ?
C3 C2 H2 . . 120.4 ?
C2 C3 C4 . . 121.53(19) ?
C2 C3 H3 . . 119.2 ?
C4 C3 H3 . . 119.2 ?
C5 C4 C3 . . 117.09(18) ?
C5 C4 C7 . . 122.68(16) ?
C3 C4 C7 . . 120.22(17) ?
C6 C5 C4 . . 121.45(18) ?
C6 C5 H5 . . 119.3 ?
C4 C5 H5 . . 119.3 ?
C1 C6 C5 . . 118.82(18) ?
C1 C6 H6 . . 120.6 ?
C5 C6 H6 . . 120.6 ?
O1 C7 C8 . . 119.79(17) ?
O1 C7 C4 . . 116.27(16) ?
C8 C7 C4 . . 123.94(15) ?
C7 C8 C9 . . 121.86(16) ?
C7 C8 H8 . . 119.1 ?
C9 C8 H8 . . 119.1 ?
O2 C9 C8 . . 119.94(18) ?
O2 C9 C10 . . 115.95(17) ?
C8 C9 C10 . . 124.11(16) ?
C15 C10 C11 . . 117.95(18) ?
C15 C10 C9 . . 122.10(16) ?
C11 C10 C9 . . 119.94(17) ?
C12 C11 C10 . . 120.73(19) ?
C12 C11 H11 . . 119.6 ?
C10 C11 H11 . . 119.6 ?
C13 C12 C11 . . 120.5(2) ?
C13 C12 H12 . . 119.8 ?
C11 C12 H12 . . 119.8 ?
C12 C13 C14 . . 119.4(2) ?
C12 C13 H13 . . 120.3 ?
C14 C13 H13 . . 120.3 ?
C15 C14 C13 . . 120.5(2) ?
C15 C14 H14 . . 119.7 ?
C13 C14 H14 . . 119.7 ?
C14 C15 C10 . . 120.90(18) ?
C14 C15 H15 . . 119.5 ?
C10 C15 H15 . . 119.5 ?
C7 O1 H2A . . 99.8(11) ?
C9 O2 H2A . . 100.1(12) ?

loop_
_geom_bond_atom_site_label_1
_geom_bond_atom_site_label_2
_geom_bond_site_symmetry_2
_geom_bond_distance
_geom_bond_publ_flag
C1 F1 . 1.354(2) ?
C1 C2 . 1.362(3) ?
C1 C6 . 1.370(3) ?
C2 C3 . 1.369(3) ?
C2 H2 . 0.9300 ?
C3 C4 . 1.404(3) ?
C3 H3 . 0.9300 ?
C4 C5 . 1.394(2) ?
C4 C7 . 1.487(3) ?
C5 C6 . 1.381(3) ?
C5 H5 . 0.9300 ?
C6 H6 . 0.9300 ?
O1 C7 . 1.299(2) y
O2 C9 . 1.295(2) y
C7 C8 . 1.388(2) y
C8 C9 . 1.410(3) y
C8 H8 . 0.9300 ?
C9 C10 . 1.483(3) ?
C10 C15 . 1.389(3) ?
C10 C11 . 1.393(3) ?
C11 C12 . 1.393(3) ?
C11 H11 . 0.9300 ?
C12 C13 . 1.365(3) ?
C12 H12 . 0.9300 ?
C13 C14 . 1.386(3) ?
C13 H13 . 0.9300 ?
C14 C15 . 1.380(3) ?
C14 H14 . 0.9300 ?
C15 H15 . 0.9300 ?
O1 H2A . 1.30(3) ?
O2 H2A . 1.23(3) ?

loop_
_geom_hbond_atom_site_label_D
_geom_hbond_atom_site_label_H
_geom_hbond_atom_site_label_A
_geom_hbond_site_symmetry_A
_geom_hbond_distance_DH
_geom_hbond_distance_HA
_geom_hbond_distance_DA
_geom_hbond_angle_DHA
O2 H2A O1 . 1.23(3) 1.30(3) 2.4827(19) 157(2)

loop_
_geom_torsion_atom_site_label_1
_geom_torsion_atom_site_label_2
_geom_torsion_atom_site_label_3
_geom_torsion_atom_site_label_4
_geom_torsion_site_symmetry_1
_geom_torsion_site_symmetry_2
_geom_torsion_site_symmetry_3
_geom_torsion_site_symmetry_4
_geom_torsion
_geom_torsion_publ_flag
F1 C1 C2 C3 . . . . -179.05(18) ?
C6 C1 C2 C3 . . . . 0.5(3) ?
C1 C2 C3 C4 . . . . 0.0(3) ?
C2 C3 C4 C5 . . . . -0.3(3) ?
C2 C3 C4 C7 . . . . 179.74(17) ?
C3 C4 C5 C6 . . . . 0.1(3) ?
C7 C4 C5 C6 . . . . -179.97(17) ?
F1 C1 C6 C5 . . . . 178.82(17) ?
C2 C1 C6 C5 . . . . -0.7(3) ?
C4 C5 C6 C1 . . . . 0.4(3) ?
C5 C4 C7 O1 . . . . -172.91(17) ?
C3 C4 C7 O1 . . . . 7.0(2) ?
C5 C4 C7 C8 . . . . 7.8(3) ?
C3 C4 C7 C8 . . . . -172.31(18) ?
O1 C7 C8 C9 . . . . -0.6(3) ?
C4 C7 C8 C9 . . . . 178.70(16) ?
C7 C8 C9 O2 . . . . 2.9(3) ?
C7 C8 C9 C10 . . . . -176.33(17) ?
O2 C9 C10 C15 . . . . -164.43(17) ?
C8 C9 C10 C15 . . . . 14.9(3) ?
O2 C9 C10 C11 . . . . 14.5(3) ?
C8 C9 C10 C11 . . . . -166.16(17) ?
C15 C10 C11 C12 . . . . -0.8(3) ?
C9 C10 C11 C12 . . . . -179.86(19) ?
C10 C11 C12 C13 . . . . 1.5(3) ?
C11 C12 C13 C14 . . . . -0.8(4) ?
C12 C13 C14 C15 . . . . -0.6(4) ?
C13 C14 C15 C10 . . . . 1.2(3) ?
C11 C10 C15 C14 . . . . -0.5(3) ?
C9 C10 C15 C14 . . . . 178.53(19) ?

loop_
_cod_related_entry_id
_cod_related_entry_database
_cod_related_entry_code
1 ChemSpider 30655720
